data_7116090
loop_
_publ_author_name
'Huanhuan Li'
'Yang Wang'
'Kai Yuan'
'Ye Tao'
'Runfeng Chen'
'Chao Zheng'
'Xinhui Zhou'
'Junfeng Li'
'Wei Huang'

_publ_section_title
;
 Efficient synthesis of pi-extended phenazasilines for optical and
 electronic applications
;
_journal_name_full Chem.Commun.
_journal_page_first 15760
_journal_paper_doi 10.1039/C4cc06636G
_journal_volume 50
_journal_year 2014
_chemical_formula_sum 'C20 H19 N Si'
_chemical_formula_weight 301.45
_chemical_name_systematic TPASi
_space_group_IT_number 14
_symmetry_cell_setting monoclinic
_symmetry_space_group_name_Hall '-P 2ybc'
_symmetry_space_group_name_H-M 'P 1 21/c 1'
_atom_sites_solution_hydrogens geom
_atom_sites_solution_primary direct
_atom_sites_solution_secondary difmap
_audit_creation_method SHELXL-97
_cell_angle_alpha 90.00
_cell_angle_beta 93.953(4)
_cell_angle_gamma 90.00
_cell_formula_units_Z 4
_cell_length_a 11.649(4)
_cell_length_b 8.213(3)
_cell_length_c 17.429(6)
_cell_measurement_temperature 296(2)
_cell_volume 1663.5(10)
_computing_structure_refinement 'SHELXL-97 (Sheldrick, 1997)'
_computing_structure_solution 'SHELXS-97 (Sheldrick, 1990)'
_diffrn_ambient_temperature 296(2)
_diffrn_measured_fraction_theta_full 0.996
_diffrn_measured_fraction_theta_max 0.996
_diffrn_radiation_monochromator graphite
_diffrn_radiation_source 'fine-focus sealed tube'
_diffrn_radiation_type MoK\a
_diffrn_radiation_wavelength 0.71073
_diffrn_reflns_av_R_equivalents 0.0253
_diffrn_reflns_av_sigmaI/netI 0.0285
_diffrn_reflns_limit_h_max 11
_diffrn_reflns_limit_h_min -12
_diffrn_reflns_limit_k_max 8
_diffrn_reflns_limit_k_min -8
_diffrn_reflns_limit_l_max 17
_diffrn_reflns_limit_l_min -17
_diffrn_reflns_number 5602
_diffrn_reflns_theta_full 21.57
_diffrn_reflns_theta_max 21.57
_diffrn_reflns_theta_min 1.75
_exptl_absorpt_coefficient_mu 0.137
_exptl_absorpt_correction_T_max 0.9837
_exptl_absorpt_correction_T_min 0.9810
_exptl_crystal_colour colorless
_exptl_crystal_density_diffrn 1.204
_exptl_crystal_density_method 'not measured'
_exptl_crystal_description block
_exptl_crystal_F_000 640
_exptl_crystal_preparation Luminescent
_exptl_crystal_recrystallization_method 'Re-crystallisation from solvent: dichloromethane and ethanol solution'
_exptl_crystal_size_max 0.14
_exptl_crystal_size_mid 0.13
_exptl_crystal_size_min 0.12
_refine_diff_density_max 0.120
_refine_diff_density_min -0.184
_refine_diff_density_rms 0.032
_refine_ls_extinction_method none
_refine_ls_goodness_of_fit_ref 1.048
_refine_ls_hydrogen_treatment constr
_refine_ls_matrix_type full
_refine_ls_number_parameters 201
_refine_ls_number_reflns 1917
_refine_ls_number_restraints 0
_refine_ls_restrained_S_all 1.048
_refine_ls_R_factor_all 0.0434
_refine_ls_R_factor_gt 0.0344
_refine_ls_shift/su_max 0.001
_refine_ls_shift/su_mean 0.000
_refine_ls_structure_factor_coef Fsqd
_refine_ls_weighting_details 'calc w=1/[\s^2^(Fo^2^)+(0.0501P)^2^+0.4542P] where P=(Fo^2^+2Fc^2^)/3'
_refine_ls_weighting_scheme calc
_refine_ls_wR_factor_gt 0.0892
_refine_ls_wR_factor_ref 0.0968
_reflns_number_gt 1613
_reflns_number_total 1917
_reflns_threshold_expression >2sigma(I)
_cod_data_source_file c4cc06636g2.cif
_cod_data_source_block TPASi
_cod_original_cell_volume 1663.6(9)
_cod_original_sg_symbol_H-M P2(1)/c
_cod_database_code 7116090

loop_
_symmetry_equiv_pos_as_xyz
'x, y, z'
'-x, y+1/2, -z+1/2'
'-x, -y, -z'
'x, -y-1/2, z-1/2'

loop_
_atom_site_label
_atom_site_type_symbol
_atom_site_fract_x
_atom_site_fract_y
_atom_site_fract_z
_atom_site_U_iso_or_equiv
_atom_site_adp_type
_atom_site_occupancy
_atom_site_symmetry_multiplicity
_atom_site_calc_flag
_atom_site_refinement_flags
C1 C 0.16413(18) 0.4022(3) 0.67901(12) 0.0440(6) Uani 1 1 d .
C2 C 0.0772(2) 0.4261(3) 0.62056(13) 0.0555(7) Uani 1 1 d .
H2 H 0.0718 0.3533 0.5796 0.067 Uiso 1 1 calc R
C3 C -0.0007(2) 0.5522(3) 0.62063(14) 0.0602(7) Uani 1 1 d .
H3 H -0.0573 0.5642 0.5807 0.072 Uiso 1 1 calc R
C4 C 0.00720(19) 0.6597(3) 0.68093(14) 0.0562(7) Uani 1 1 d .
H4 H -0.0442 0.7463 0.6816 0.067 Uiso 1 1 calc R
C5 C 0.08971(18) 0.6412(3) 0.74009(13) 0.0486(6) Uani 1 1 d .
H5 H 0.0931 0.7149 0.7807 0.058 Uiso 1 1 calc R
C6 C 0.16928(17) 0.5129(3) 0.74062(11) 0.0405(5) Uani 1 1 d .
C7 C 0.34192(17) 0.3844(3) 0.81420(12) 0.0423(6) Uani 1 1 d .
C8 C 0.41532(19) 0.3925(3) 0.88118(12) 0.0513(6) Uani 1 1 d .
H8 H 0.4009 0.4687 0.9188 0.062 Uiso 1 1 calc R
C9 C 0.5083(2) 0.2899(3) 0.89244(15) 0.0611(7) Uani 1 1 d .
H9 H 0.5561 0.2982 0.9372 0.073 Uiso 1 1 calc R
C10 C 0.5312(2) 0.1753(3) 0.83824(16) 0.0699(8) Uani 1 1 d .
H10 H 0.5952 0.1079 0.8452 0.084 Uiso 1 1 calc R
C11 C 0.4579(2) 0.1626(3) 0.77379(15) 0.0620(7) Uani 1 1 d .
H11 H 0.4726 0.0830 0.7378 0.074 Uiso 1 1 calc R
C12 C 0.36177(19) 0.2637(3) 0.75918(13) 0.0471(6) Uani 1 1 d .
C13 C 0.3446(2) 0.2417(3) 0.58272(14) 0.0718(8) Uani 1 1 d .
H13A H 0.3874 0.3414 0.5822 0.108 Uiso 1 1 calc R
H13B H 0.2903 0.2380 0.5387 0.108 Uiso 1 1 calc R
H13C H 0.3964 0.1510 0.5812 0.108 Uiso 1 1 calc R
C14 C 0.1932(3) 0.0299(3) 0.67479(17) 0.0790(8) Uani 1 1 d .
H14A H 0.2481 -0.0550 0.6675 0.118 Uiso 1 1 calc R
H14B H 0.1328 0.0248 0.6345 0.118 Uiso 1 1 calc R
H14C H 0.1611 0.0159 0.7236 0.118 Uiso 1 1 calc R
C15 C 0.24427(18) 0.6185(3) 0.86475(12) 0.0473(6) Uani 1 1 d .
C16 C 0.1768(2) 0.5883(3) 0.92504(14) 0.0624(7) Uani 1 1 d .
H16 H 0.1341 0.4928 0.9265 0.075 Uiso 1 1 calc R
C17 C 0.1735(3) 0.7031(4) 0.98394(14) 0.0760(9) Uani 1 1 d .
H17 H 0.1285 0.6843 1.0251 0.091 Uiso 1 1 calc R
C18 C 0.2364(3) 0.8432(4) 0.98093(17) 0.0802(9) Uani 1 1 d .
H18 H 0.2345 0.9187 1.0206 0.096 Uiso 1 1 calc R
C19 C 0.3016(2) 0.8735(4) 0.92096(18) 0.0763(8) Uani 1 1 d .
H19 H 0.3433 0.9699 0.9194 0.092 Uiso 1 1 calc R
C20 C 0.3059(2) 0.7612(3) 0.86234(14) 0.0599(7) Uani 1 1 d .
H20 H 0.3505 0.7819 0.8212 0.072 Uiso 1 1 calc R
N1 N 0.25071(15) 0.4991(2) 0.80416(10) 0.0461(5) Uani 1 1 d .
Si1 Si 0.26599(6) 0.23126(8) 0.67226(4) 0.0510(3) Uani 1 1 d .

loop_
_atom_site_aniso_label
_atom_site_aniso_U_11
_atom_site_aniso_U_22
_atom_site_aniso_U_33
_atom_site_aniso_U_23
_atom_site_aniso_U_13
_atom_site_aniso_U_12
C1 0.0502(13) 0.0401(14) 0.0424(13) -0.0002(11) 0.0077(11) -0.0086(11)
C2 0.0630(16) 0.0544(16) 0.0490(14) -0.0064(12) 0.0038(12) -0.0127(14)
C3 0.0555(15) 0.0690(18) 0.0549(15) 0.0063(14) -0.0055(12) -0.0047(14)
C4 0.0522(14) 0.0562(16) 0.0600(15) 0.0055(14) 0.0029(12) 0.0038(12)
C5 0.0524(14) 0.0438(14) 0.0497(14) -0.0021(11) 0.0041(12) 0.0035(12)
C6 0.0441(12) 0.0391(13) 0.0391(13) 0.0013(11) 0.0085(10) -0.0064(11)
C7 0.0473(13) 0.0375(13) 0.0433(13) 0.0044(11) 0.0121(10) 0.0010(11)
C8 0.0579(14) 0.0513(15) 0.0449(14) 0.0008(11) 0.0045(11) 0.0082(13)
C9 0.0597(16) 0.0630(18) 0.0597(16) 0.0084(14) -0.0022(12) 0.0122(14)
C10 0.0665(17) 0.0650(18) 0.079(2) 0.0085(16) 0.0097(16) 0.0240(14)
C11 0.0729(17) 0.0525(16) 0.0622(17) -0.0027(13) 0.0160(14) 0.0148(14)
C12 0.0539(14) 0.0382(13) 0.0512(14) 0.0048(11) 0.0180(11) 0.0026(11)
C13 0.0867(19) 0.0736(19) 0.0568(16) -0.0054(14) 0.0182(14) 0.0083(15)
C14 0.093(2) 0.0501(17) 0.095(2) -0.0171(15) 0.0179(16) -0.0099(15)
C15 0.0507(14) 0.0474(15) 0.0432(14) -0.0069(12) -0.0013(11) 0.0114(12)
C16 0.0682(16) 0.0681(18) 0.0518(15) 0.0023(14) 0.0100(13) 0.0153(14)
C17 0.085(2) 0.100(2) 0.0430(16) -0.0025(16) 0.0094(13) 0.040(2)
C18 0.086(2) 0.086(2) 0.065(2) -0.0302(18) -0.0212(17) 0.0347(19)
C19 0.0730(18) 0.0653(19) 0.088(2) -0.0296(17) -0.0127(17) 0.0112(15)
C20 0.0592(16) 0.0566(18) 0.0635(16) -0.0134(14) 0.0014(12) 0.0063(13)
N1 0.0531(11) 0.0431(11) 0.0419(10) -0.0067(9) 0.0024(9) 0.0082(9)
Si1 0.0641(5) 0.0416(4) 0.0485(4) -0.0066(3) 0.0141(3) -0.0021(3)

loop_
_atom_type_symbol
_atom_type_description
_atom_type_scat_dispersion_real
_atom_type_scat_dispersion_imag
_atom_type_scat_source
C C 0.0033 0.0016 'International Tables Vol C Tables 4.2.6.8 and 6.1.1.4'
H H 0.0000 0.0000 'International Tables Vol C Tables 4.2.6.8 and 6.1.1.4'
N N 0.0061 0.0033 'International Tables Vol C Tables 4.2.6.8 and 6.1.1.4'
Si Si 0.0817 0.0704 'International Tables Vol C Tables 4.2.6.8 and 6.1.1.4'

loop_
_geom_angle_atom_site_label_1
_geom_angle_atom_site_label_2
_geom_angle_atom_site_label_3
_geom_angle
C2 C1 C6 117.1(2)
C2 C1 Si1 119.75(17)
C6 C1 Si1 123.14(16)
C3 C2 C1 123.3(2)
C3 C2 H2 118.4
C1 C2 H2 118.4
C4 C3 C2 118.4(2)
C4 C3 H3 120.8
C2 C3 H3 120.8
C5 C4 C3 120.8(2)
C5 C4 H4 119.6
C3 C4 H4 119.6
C4 C5 C6 121.2(2)
C4 C5 H5 119.4
C6 C5 H5 119.4
C5 C6 C1 119.18(19)
C5 C6 N1 118.22(18)
C1 C6 N1 122.59(19)
C8 C7 C12 118.8(2)
C8 C7 N1 118.64(19)
C12 C7 N1 122.60(19)
C9 C8 C7 121.3(2)
C9 C8 H8 119.4
C7 C8 H8 119.4
C10 C9 C8 120.7(2)
C10 C9 H9 119.6
C8 C9 H9 119.6
C11 C10 C9 118.5(2)
C11 C10 H10 120.7
C9 C10 H10 120.7
C10 C11 C12 123.3(2)
C10 C11 H11 118.3
C12 C11 H11 118.3
C11 C12 C7 117.3(2)
C11 C12 Si1 119.72(18)
C7 C12 Si1 122.95(17)
Si1 C13 H13A 109.5
Si1 C13 H13B 109.5
H13A C13 H13B 109.5
Si1 C13 H13C 109.5
H13A C13 H13C 109.5
H13B C13 H13C 109.5
Si1 C14 H14A 109.5
Si1 C14 H14B 109.5
H14A C14 H14B 109.5
Si1 C14 H14C 109.5
H14A C14 H14C 109.5
H14B C14 H14C 109.5
C20 C15 C16 120.2(2)
C20 C15 N1 120.1(2)
C16 C15 N1 119.7(2)
C15 C16 C17 119.0(3)
C15 C16 H16 120.5
C17 C16 H16 120.5
C18 C17 C16 119.9(3)
C18 C17 H17 120.1
C16 C17 H17 120.1
C19 C18 C17 121.0(3)
C19 C18 H18 119.5
C17 C18 H18 119.5
C18 C19 C20 119.9(3)
C18 C19 H19 120.0
C20 C19 H19 120.0
C15 C20 C19 120.0(3)
C15 C20 H20 120.0
C19 C20 H20 120.0
C6 N1 C7 127.24(17)
C6 N1 C15 116.91(17)
C7 N1 C15 115.80(16)
C12 Si1 C1 101.16(10)
C12 Si1 C14 111.16(12)
C1 Si1 C14 112.23(12)
C12 Si1 C13 112.21(11)
C1 Si1 C13 111.90(11)
C14 Si1 C13 108.14(13)

loop_
_geom_bond_atom_site_label_1
_geom_bond_atom_site_label_2
_geom_bond_distance
C1 C2 1.400(3)
C1 C6 1.405(3)
C1 Si1 1.847(2)
C2 C3 1.377(3)
C2 H2 0.9300
C3 C4 1.371(3)
C3 H3 0.9300
C4 C5 1.369(3)
C4 H4 0.9300
C5 C6 1.403(3)
C5 H5 0.9300
C6 N1 1.412(3)
C7 C8 1.400(3)
C7 C12 1.410(3)
C7 N1 1.422(3)
C8 C9 1.376(3)
C8 H8 0.9300
C9 C10 1.372(4)
C9 H9 0.9300
C10 C11 1.367(3)
C10 H10 0.9300
C11 C12 1.403(3)
C11 H11 0.9300
C12 Si1 1.838(2)
C13 Si1 1.865(2)
C13 H13A 0.9600
C13 H13B 0.9600
C13 H13C 0.9600
C14 Si1 1.860(3)
C14 H14A 0.9600
C14 H14B 0.9600
C14 H14C 0.9600
C15 C20 1.377(3)
C15 C16 1.377(3)
C15 N1 1.447(3)
C16 C17 1.396(4)
C16 H16 0.9300
C17 C18 1.367(4)
C17 H17 0.9300
C18 C19 1.357(4)
C18 H18 0.9300
C19 C20 1.380(3)
C19 H19 0.9300
C20 H20 0.9300
